data_7062583
loop_
_publ_author_name
'Ozturk, Ibrahim I.'
'Turk, Kadriye'
'Grze\'skiewicz, Anita M.'
'Kubicki, Maciej'
'Banti, Christina N.'
'Hadjikakou, Sotiris K.'

_publ_section_title
;
 Heteroleptic six-coordinate bismuth(iii) complexes with 2-acetylthiophene
 thiosemicarbazones: synthesis, characterization, and biological
 properties
;
_journal_issue 27
_journal_name_full 'New Journal of Chemistry'
_journal_page_first 12779
_journal_page_last 12789
_journal_paper_doi 10.1039/D3NJ01411H
_journal_volume 47
_journal_year 2023
_chemical_formula_moiety 'C28 H36 Bi2 Br6 N12 S8'
_chemical_formula_sum 'C28 H36 Bi2 Br6 N12 S8'
_chemical_formula_weight 1694.59
_space_group_crystal_system triclinic
_space_group_IT_number 2
_space_group_name_Hall '-P 1'
_space_group_name_H-M_alt 'P -1'
_atom_sites_solution_hydrogens geom
_atom_sites_solution_primary iterative
_audit_creation_date 2023-05-30
_audit_creation_method
;
Olex2 1.5
(compiled 2023.03.06 svn.rbb2c1857 for OlexSys, GUI svn.r6748)
;
_audit_update_record
;
2023-05-31 deposited with the CCDC.	2023-06-05 downloaded from the CCDC.
;
_cell_angle_alpha 96.698(6)
_cell_angle_beta 114.671(7)
_cell_angle_gamma 100.972(6)
_cell_formula_units_Z 1
_cell_length_a 10.3573(7)
_cell_length_b 11.2631(8)
_cell_length_c 11.6777(8)
_cell_measurement_reflns_used 4017
_cell_measurement_temperature 100.01(10)
_cell_measurement_theta_max 28.2350
_cell_measurement_theta_min 3.5500
_cell_volume 1185.57(17)
_computing_cell_refinement 'CrysAlisPro 1.171.40.53 (Rigaku OD, 2019)'
_computing_data_collection 'CrysAlisPro 1.171.40.53 (Rigaku OD, 2019)'
_computing_data_reduction 'CrysAlisPro 1.171.40.53 (Rigaku OD, 2019)'
_computing_molecular_graphics 'Olex2 1.5 (Dolomanov et al., 2009)'
_computing_publication_material 'Olex2 1.5 (Dolomanov et al., 2009)'
_computing_structure_refinement 'SHELXL 2019/2 (Sheldrick, 2015)'
_computing_structure_solution 'olex2.solve 1.5 (Bourhis et al., 2015)'
_diffrn_ambient_temperature 100.15
_diffrn_detector_area_resol_mean 16.1544
_diffrn_detector_type Eos
_diffrn_measured_fraction_theta_full 0.998
_diffrn_measured_fraction_theta_max 0.821
_diffrn_measurement_details
;
List of Runs (angles in degrees, time in seconds):

  # Type    Start    End  Width  t~exp~   \w     \q     \k     \f   Frames
#--------------------------------------------------------------------------
  1  \w    -52.00  38.00   1.00    9.50    --   16.56 -57.00 -90.00   90
  2  \w    -44.00  41.00   1.00    9.50    --   16.56 -37.00   0.00   85
  3  \w    -49.00  21.00   1.00    9.50    --   16.56 -57.00 150.00   70
  4  \w     -5.00  26.00   1.00    9.50    --   16.56  57.00  60.00   31
  5  \w    -39.00  12.00   1.00    9.50    --  -17.42 -77.00-180.00   51
  6  \w    -39.00   8.00   1.00    9.50    --  -17.42 -77.00  60.00   47
;
_diffrn_measurement_device 'four-circle diffractometer'
_diffrn_measurement_device_type 'Xcalibur, Eos'
_diffrn_measurement_method '\w scans'
_diffrn_radiation_type MoK\a
_diffrn_radiation_wavelength 0.71073
_diffrn_reflns_av_R_equivalents 0.0238
_diffrn_reflns_av_unetI/netI 0.0374
_diffrn_reflns_Laue_measured_fraction_full 0.998
_diffrn_reflns_Laue_measured_fraction_max 0.821
_diffrn_reflns_limit_h_max 12
_diffrn_reflns_limit_h_min -12
_diffrn_reflns_limit_k_max 13
_diffrn_reflns_limit_k_min -14
_diffrn_reflns_limit_l_max 15
_diffrn_reflns_limit_l_min -15
_diffrn_reflns_number 8697
_diffrn_reflns_point_group_measured_fraction_full 0.998
_diffrn_reflns_point_group_measured_fraction_max 0.821
_diffrn_reflns_theta_full 25.242
_diffrn_reflns_theta_max 28.585
_diffrn_reflns_theta_min 3.294
_exptl_absorpt_coefficient_mu 12.858
_exptl_absorpt_correction_T_max 0.258
_exptl_absorpt_correction_T_min 0.082
_exptl_absorpt_correction_type analytical
_exptl_absorpt_process_details
;
CrysAlisPro 1.171.40.53 (Rigaku Oxford Diffraction, 2019)
Analytical numeric absorption correction using a multifaceted crystal
			model based on expressions derived by R.C. Clark & J.S. Reid.
(Clark, R. C. & Reid, J. S. (1995). Acta Cryst. A51, 887-897)
Empirical absorption correction using spherical harmonics,
 implemented in SCALE3 ABSPACK scaling algorithm.
;
_exptl_crystal_colour 'clear light yellow'
_exptl_crystal_colour_lustre clear
_exptl_crystal_colour_modifier light
_exptl_crystal_colour_primary yellow
_exptl_crystal_density_diffrn 2.373
_exptl_crystal_description block
_exptl_crystal_F_000 792
_exptl_crystal_size_max 0.675
_exptl_crystal_size_mid 0.4
_exptl_crystal_size_min 0.303
_refine_diff_density_max 1.289
_refine_diff_density_min -1.961
_refine_diff_density_rms 0.152
_refine_ls_extinction_method none
_refine_ls_goodness_of_fit_ref 1.120
_refine_ls_hydrogen_treatment constr
_refine_ls_matrix_type full
_refine_ls_number_parameters 270
_refine_ls_number_reflns 4968
_refine_ls_number_restraints 21
_refine_ls_restrained_S_all 1.119
_refine_ls_R_factor_all 0.0265
_refine_ls_R_factor_gt 0.0245
_refine_ls_shift/su_max 0.002
_refine_ls_shift/su_mean 0.000
_refine_ls_structure_factor_coef Fsqd
_refine_ls_weighting_details 'w=1/[\s^2^(Fo^2^)+(0.0217P)^2^+0.6544P] where P=(Fo^2^+2Fc^2^)/3'
_refine_ls_weighting_scheme calc
_refine_ls_wR_factor_gt 0.0567
_refine_ls_wR_factor_ref 0.0576
_reflns_Friedel_coverage 0.000
_reflns_number_gt 4731
_reflns_number_total 4968
_reflns_threshold_expression 'I > 2\s(I)'
_cod_data_source_file d3nj01411h2.cif
_cod_data_source_block ibo91_lt_sm_f
_cod_original_cell_volume 1185.57(16)
_cod_database_code 7062583
_shelx_shelxl_version_number 2019/2
_shelx_space_group_comment
;
The symmetry employed for this shelxl refinement is uniquely defined
by the following loop, which should always be used as a source of
symmetry information in preference to the above space-group names.
They are only intended as comments.
;
_shelx_estimated_absorpt_t_max 0.112
_shelx_estimated_absorpt_t_min 0.042
_olex2_refinement_description
;
1. Fixed Uiso
 At 1.2 times of:
  All C(H) groups, All N(H) groups, All N(H,H) groups
 At 1.5 times of:
  All C(H,H,H) groups
2. Restrained distances
 C25-C24
 1.36 with sigma of 0.001
 C25-S21
 1.72 with sigma of 0.001
 S21-C25 \\sim S21A-C25A
 with sigma of 0.02
 S21-C22 \\sim S21A-C22A
 with sigma of 0.02
 C24-C23 \\sim C24A-C23A
 with sigma of 0.02
 C24-C25 \\sim C24A-C25A
 with sigma of 0.02
 C26-C25 \\sim C26-C25A
 with sigma of 0.02
 C23-C22 \\sim C23A-C22A
 with sigma of 0.02
 S21-C24 \\sim S21A-C24A
 with sigma of 0.04
 S21-C26 \\sim S21A-C26
 with sigma of 0.04
 S21-C23 \\sim S21A-C23A
 with sigma of 0.04
 C24-C26 \\sim C24A-C26
 with sigma of 0.04
 C24-C22 \\sim C24A-C22A
 with sigma of 0.04
 C23-C25 \\sim C23A-C25A
 with sigma of 0.04
 C25-C22 \\sim C25A-C22A
 with sigma of 0.04
3. Uiso/Uaniso restraints and constraints
Uanis(C24) \\sim Ueq: with sigma of 0.001 and sigma for terminal atoms of 0.002
Uanis(S21) = Uanis(S21A)
Uanis(C25) = Uanis(C25A)
Uanis(C24A) = Uanis(C24)
Uanis(C22A) = Uanis(C23)
Uanis(C23A) = Uanis(C22)
4. Others
 Fixed Sof: S21(0.92) C24(0.92) H24(0.92) C23(0.92) H23(0.92) C25(0.92)
 C22(0.92) H22(0.92) C25A(0.08) S21A(0.08) C22A(0.08) H22A(0.08) C23A(0.08)
 H23A(0.08) C24A(0.08) H24A(0.08)
5.a Aromatic/amide H refined with riding coordinates:
 N8(H8), N28(H28), C24(H24), C4(H4), C3(H3), C23(H23), C22(H22), C2(H2),
 C22A(H22A), C23A(H23A), C24A(H24A)
5.b X=CH2 refined with riding coordinates:
 N10(H10A,H10B), N30(H30A,H30B)
5.c Idealised Me refined as rotating group:
 C6'(H6'A,H6'B,H6'C), C26'(H26A,H26B,H26C)
;
_olex2_submission_special_instructions 'No special instructions were received'
_oxdiff_exptl_absorpt_empirical_details
;
Empirical correction (ABSPACK) includes:
- Absorption correction using spherical harmonics
- Frame scaling
;

loop_
_space_group_symop_operation_xyz
'x, y, z'
'-x, -y, -z'

loop_
_atom_site_label
_atom_site_type_symbol
_atom_site_fract_x
_atom_site_fract_y
_atom_site_fract_z
_atom_site_U_iso_or_equiv
_atom_site_adp_type
_atom_site_occupancy
_atom_site_site_symmetry_order
_atom_site_calc_flag
_atom_site_refinement_flags_posn
_atom_site_refinement_flags_adp
_atom_site_refinement_flags_occupancy
_atom_site_disorder_assembly
_atom_site_disorder_group
Bi1 Bi 0.83808(2) 0.61877(2) 0.43797(2) 0.00929(5) Uani 1 1 d . . . . .
Br3 Br 0.99496(4) 0.52609(4) 0.66773(4) 0.01259(9) Uani 1 1 d . . . . .
Br1 Br 0.72197(5) 0.67038(4) 0.19605(4) 0.01601(10) Uani 1 1 d . . . . .
Br2 Br 0.73759(5) 0.77041(4) 0.55877(4) 0.01912(10) Uani 1 1 d . . . . .
S9 S 1.07164(11) 0.82442(10) 0.50052(10) 0.0126(2) Uani 1 1 d . . . . .
S29 S 0.58010(11) 0.42039(10) 0.36180(11) 0.0151(2) Uani 1 1 d . . . . .
S1 S 1.36559(12) 1.06104(10) 1.13063(10) 0.0155(2) Uani 1 1 d . . . . .
S21 S 0.03977(15) 0.66305(15) -0.00280(14) 0.0202(3) Uani 0.92 1 d D . P A 1
N8 N 1.1970(4) 0.8369(3) 0.7524(3) 0.0128(8) Uani 1 1 d . . . . .
H8 H 1.200037 0.759940 0.733102 0.015 Uiso 1 1 calc R U . . .
N28 N 0.3926(4) 0.5585(3) 0.2958(3) 0.0139(8) Uani 1 1 d . . . . .
H28 H 0.428199 0.588957 0.379090 0.017 Uiso 1 1 calc R U . . .
N27 N 0.2823(4) 0.5999(3) 0.2053(3) 0.0142(8) Uani 1 1 d . . . . .
N7 N 1.2574(4) 0.9004(3) 0.8791(3) 0.0117(7) Uani 1 1 d . . . . .
C24 C 0.0895(9) 0.8423(5) 0.1762(8) 0.0139(13) Uani 0.92 1 d D U P A 1
H24 H 0.127220 0.895098 0.258985 0.017 Uiso 0.92 1 calc R U P A 1
N10 N 1.1300(4) 1.0102(3) 0.6924(3) 0.0168(8) Uani 1 1 d . . . . .
H10A H 1.168928 1.047234 0.774425 0.020 Uiso 1 1 calc R U . . .
H10B H 1.088459 1.049772 0.632046 0.020 Uiso 1 1 calc R U . . .
C29 C 0.4423(4) 0.4721(4) 0.2528(4) 0.0139(9) Uani 1 1 d . . . . .
N30 N 0.3822(4) 0.4267(4) 0.1274(4) 0.0221(9) Uani 1 1 d . . . . .
H30A H 0.310631 0.453790 0.074214 0.026 Uiso 1 1 calc R U . . .
H30B H 0.413558 0.369232 0.096901 0.026 Uiso 1 1 calc R U . . .
C9 C 1.1338(4) 0.8958(4) 0.6601(4) 0.0117(9) Uani 1 1 d . . . . .
C6' C 1.3628(5) 0.7244(4) 0.9402(4) 0.0153(9) Uani 1 1 d . . . . .
H6'A H 1.273816 0.658851 0.918559 0.023 Uiso 1 1 calc R U . . .
H6'B H 1.444678 0.714884 1.017281 0.023 Uiso 1 1 calc R U . . .
H6'C H 1.387508 0.718165 0.867757 0.023 Uiso 1 1 calc R U . . .
C26 C 0.2495(4) 0.6936(4) 0.2504(4) 0.0136(9) Uani 1 1 d D . . . .
C6 C 1.3356(4) 0.8490(4) 0.9664(4) 0.0120(9) Uani 1 1 d . . . . .
C26' C 0.3214(4) 0.7581(4) 0.3884(4) 0.0144(9) Uani 1 1 d . . . . .
H26A H 0.283335 0.708167 0.436433 0.022 Uiso 1 1 calc R U . . .
H26B H 0.300190 0.839071 0.395963 0.022 Uiso 1 1 calc R U . . .
H26C H 0.428105 0.769843 0.423982 0.022 Uiso 1 1 calc R U . . .
C4 C 1.4922(4) 0.8919(4) 1.2105(4) 0.0130(9) Uani 1 1 d . . . . .
H4 H 1.525335 0.818739 1.213182 0.016 Uiso 1 1 calc R U . . .
C3 C 1.5319(4) 0.9838(4) 1.3211(4) 0.0140(9) Uani 1 1 d . . . . .
H3 H 1.593903 0.978497 1.406357 0.017 Uiso 1 1 calc R U . . .
C23 C -0.0172(9) 0.8640(6) 0.0648(5) 0.0209(12) Uani 0.92 1 d D . P A 1
H23 H -0.058930 0.932362 0.062724 0.025 Uiso 0.92 1 calc R U P A 1
C25 C 0.1351(5) 0.7395(4) 0.1569(2) 0.0129(11) Uani 0.92 1 d D . P A 1
C22 C -0.0540(7) 0.7732(6) -0.0415(5) 0.0236(14) Uani 0.92 1 d D . P A 1
H22 H -0.123477 0.772047 -0.126650 0.028 Uiso 0.92 1 calc R U P A 1
C2 C 1.4727(4) 1.0801(4) 1.2934(4) 0.0166(9) Uani 1 1 d . . . . .
H2 H 1.488448 1.149946 1.356449 0.020 Uiso 1 1 calc R U . . .
C5 C 1.4010(4) 0.9197(4) 1.0993(4) 0.0114(9) Uani 1 1 d . . . . .
C25A C 0.116(5) 0.716(4) 0.154(3) 0.0129(11) Uani 0.08 1 d D . P A 2
S21A S 0.093(3) 0.861(2) 0.188(2) 0.0202(3) Uani 0.08 1 d D . P A 2
C22A C -0.033(11) 0.840(8) 0.031(4) 0.0209(12) Uani 0.08 1 d D . P A 2
H22A H -0.096102 0.892560 0.000311 0.025 Uiso 0.08 1 calc R U P A 2
C23A C -0.032(9) 0.740(7) -0.048(3) 0.0236(14) Uani 0.08 1 d D . P A 2
H23A H -0.091970 0.714755 -0.138830 0.028 Uiso 0.08 1 calc R U P A 2
C24A C 0.070(8) 0.679(6) 0.024(3) 0.0139(13) Uani 0.08 1 d D . P A 2
H24A H 0.102912 0.618983 -0.012709 0.017 Uiso 0.08 1 calc R U P A 2

loop_
_atom_site_aniso_label
_atom_site_aniso_U_11
_atom_site_aniso_U_22
_atom_site_aniso_U_33
_atom_site_aniso_U_23
_atom_site_aniso_U_13
_atom_site_aniso_U_12
Bi1 0.00783(8) 0.01081(9) 0.00999(9) 0.00317(6) 0.00335(6) 0.00519(6)
Br3 0.0151(2) 0.0140(2) 0.0109(2) 0.00389(17) 0.00651(16) 0.00661(16)
Br1 0.0181(2) 0.0172(2) 0.0114(2) 0.00485(18) 0.00341(17) 0.00842(17)
Br2 0.0142(2) 0.0227(2) 0.0225(2) -0.0006(2) 0.00980(18) 0.00920(17)
S9 0.0139(5) 0.0136(5) 0.0111(5) 0.0032(4) 0.0064(4) 0.0037(4)
S29 0.0130(5) 0.0116(5) 0.0208(6) 0.0056(5) 0.0064(4) 0.0052(4)
S1 0.0183(5) 0.0136(5) 0.0141(5) 0.0036(5) 0.0050(4) 0.0081(4)
S21 0.0163(8) 0.0232(8) 0.0150(7) 0.0040(6) 0.0015(5) 0.0051(7)
N8 0.0173(18) 0.0096(18) 0.0106(18) 0.0038(15) 0.0046(15) 0.0049(14)
N28 0.0137(18) 0.0157(19) 0.0115(18) 0.0029(16) 0.0038(14) 0.0063(14)
N27 0.0074(17) 0.021(2) 0.0134(19) 0.0063(16) 0.0028(14) 0.0050(15)
N7 0.0111(17) 0.0114(18) 0.0098(18) 0.0021(15) 0.0025(14) 0.0021(14)
C24 0.0135(15) 0.0144(16) 0.0148(16) 0.0028(10) 0.0074(10) 0.0039(9)
N10 0.023(2) 0.0135(19) 0.0113(19) 0.0033(16) 0.0038(16) 0.0095(16)
C29 0.0074(19) 0.015(2) 0.017(2) 0.0017(19) 0.0051(17) 0.0006(16)
N30 0.018(2) 0.029(2) 0.017(2) -0.0028(18) 0.0045(16) 0.0125(17)
C9 0.0087(19) 0.013(2) 0.016(2) 0.0044(18) 0.0080(17) 0.0018(16)
C6' 0.019(2) 0.015(2) 0.014(2) 0.0031(19) 0.0077(18) 0.0097(18)
C26 0.012(2) 0.018(2) 0.015(2) 0.0065(19) 0.0092(17) 0.0043(17)
C6 0.009(2) 0.014(2) 0.016(2) 0.0035(18) 0.0082(17) 0.0031(16)
C26' 0.015(2) 0.018(2) 0.015(2) 0.0088(19) 0.0071(17) 0.0096(17)
C4 0.012(2) 0.013(2) 0.015(2) 0.0046(18) 0.0056(17) 0.0027(16)
C3 0.011(2) 0.019(2) 0.010(2) 0.0037(19) 0.0035(17) 0.0031(17)
C23 0.016(3) 0.022(4) 0.033(3) 0.018(3) 0.014(3) 0.012(3)
C25 0.008(2) 0.016(3) 0.016(2) 0.009(2) 0.0055(18) 0.0019(19)
C22 0.013(3) 0.034(4) 0.025(3) 0.020(3) 0.006(2) 0.008(2)
C2 0.014(2) 0.019(2) 0.014(2) -0.0006(19) 0.0058(18) 0.0027(18)
C5 0.0095(19) 0.010(2) 0.016(2) 0.0043(18) 0.0059(17) 0.0031(16)
C25A 0.008(2) 0.016(3) 0.016(2) 0.009(2) 0.0055(18) 0.0019(19)
S21A 0.0163(8) 0.0232(8) 0.0150(7) 0.0040(6) 0.0015(5) 0.0051(7)
C22A 0.016(3) 0.022(4) 0.033(3) 0.018(3) 0.014(3) 0.012(3)
C23A 0.013(3) 0.034(4) 0.025(3) 0.020(3) 0.006(2) 0.008(2)
C24A 0.0135(15) 0.0144(16) 0.0148(16) 0.0028(10) 0.0074(10) 0.0039(9)

loop_
_atom_type_symbol
_atom_type_description
_atom_type_scat_dispersion_real
_atom_type_scat_dispersion_imag
_atom_type_scat_source
C C 0.0033 0.0016 'International Tables Vol C Tables 4.2.6.8 and 6.1.1.4'
H H 0.0000 0.0000 'International Tables Vol C Tables 4.2.6.8 and 6.1.1.4'
Bi Bi -4.1077 10.2566 'International Tables Vol C Tables 4.2.6.8 and 6.1.1.4'
Br Br -0.2901 2.4595 'International Tables Vol C Tables 4.2.6.8 and 6.1.1.4'
N N 0.0061 0.0033 'International Tables Vol C Tables 4.2.6.8 and 6.1.1.4'
S S 0.1246 0.1234 'International Tables Vol C Tables 4.2.6.8 and 6.1.1.4'

loop_
_exptl_crystal_face_index_h
_exptl_crystal_face_index_k
_exptl_crystal_face_index_l
_exptl_crystal_face_perp_dist
-13 7 11 0.1536
14 -8 -4 0.1820
12 -6 -13 0.1590
-3 12 -10 0.2011
-7 7 -10 0.1984
-9 -5 -4 0.2668
3 -13 10 0.2052
9 4 5 0.3834
9 6 3 0.3829
-4 -14 8 0.2790
2 14 -10 0.2588
7 12 -5 0.3514
12 0 -14 0.1901
4 3 -16 0.2277
-15 2 6 0.2077
-2 4 -14 0.2090
-11 -1 15 0.2245
-4 -3 16 0.2970
-10 11 10 0.1331
10 -11 -10 0.1678
12 -10 0 0.1789
-1 -2 -13 0.2369
-10 7 -5 0.1897
-4 15 2 0.2297
-1 13 6 0.2727
5 -16 -1 0.2121
-3 -8 -9 0.2566
2 10 -14 0.1985

loop_
_geom_angle_atom_site_label_1
_geom_angle_atom_site_label_2
_geom_angle_atom_site_label_3
_geom_angle
_geom_angle_site_symmetry_1
_geom_angle_site_symmetry_3
_geom_angle_publ_flag
Br3 Bi1 Br3 81.687(14) . 2_766 ?
Br1 Bi1 Br3 84.204(14) . 2_766 ?
Br1 Bi1 Br3 165.846(14) . . ?
Br1 Bi1 S9 85.74(2) . . ?
Br1 Bi1 S29 90.45(3) . . ?
Br2 Bi1 Br3 170.322(13) . 2_766 ?
Br2 Bi1 Br3 94.175(15) . . ?
Br2 Bi1 Br1 99.942(15) . . ?
Br2 Bi1 S9 86.14(3) . . ?
Br2 Bi1 S29 90.98(3) . . ?
S9 Bi1 Br3 94.24(2) . . ?
S9 Bi1 Br3 85.45(3) . 2_766 ?
S9 Bi1 S29 174.75(3) . . ?
S29 Bi1 Br3 97.77(3) . 2_766 ?
S29 Bi1 Br3 90.33(2) . . ?
Bi1 Br3 Bi1 98.312(14) . 2_766 ?
C9 S9 Bi1 107.88(14) . . ?
C29 S29 Bi1 103.04(14) . . ?
C2 S1 C5 91.3(2) . . ?
C22 S21 C25 91.8(2) . . ?
N7 N8 H8 121.1 . . ?
C9 N8 H8 121.1 . . ?
C9 N8 N7 117.9(4) . . ?
N27 N28 H28 120.9 . . ?
C29 N28 H28 120.9 . . ?
C29 N28 N27 118.2(4) . . ?
C26 N27 N28 115.9(4) . . ?
C6 N7 N8 117.1(4) . . ?
C23 C24 H24 122.7 . . ?
C25 C24 H24 122.7 . . ?
C25 C24 C23 114.7(6) . . ?
H10A N10 H10B 120.0 . . ?
C9 N10 H10A 120.0 . . ?
C9 N10 H10B 120.0 . . ?
N28 C29 S29 119.3(3) . . ?
N30 C29 S29 122.1(4) . . ?
N30 C29 N28 118.6(4) . . ?
C29 N30 H30A 120.0 . . ?
C29 N30 H30B 120.0 . . ?
H30A N30 H30B 120.0 . . ?
N8 C9 S9 119.2(3) . . ?
N10 C9 S9 121.2(3) . . ?
N10 C9 N8 119.4(4) . . ?
H6'A C6' H6'B 109.5 . . ?
H6'A C6' H6'C 109.5 . . ?
H6'B C6' H6'C 109.5 . . ?
C6 C6' H6'A 109.5 . . ?
C6 C6' H6'B 109.5 . . ?
C6 C6' H6'C 109.5 . . ?
N27 C26 C26' 124.5(4) . . ?
N27 C26 C25 116.8(4) . . ?
N27 C26 C25A 111.8(13) . . ?
C25 C26 C26' 118.7(4) . . ?
C25A C26 C26' 123.0(15) . . ?
N7 C6 C6' 124.8(4) . . ?
N7 C6 C5 115.9(4) . . ?
C5 C6 C6' 119.3(4) . . ?
C26 C26' H26A 109.5 . . ?
C26 C26' H26B 109.5 . . ?
C26 C26' H26C 109.5 . . ?
H26A C26' H26B 109.5 . . ?
H26A C26' H26C 109.5 . . ?
H26B C26' H26C 109.5 . . ?
C3 C4 H4 123.7 . . ?
C5 C4 H4 123.7 . . ?
C5 C4 C3 112.5(4) . . ?
C4 C3 H3 123.4 . . ?
C2 C3 C4 113.2(4) . . ?
C2 C3 H3 123.4 . . ?
C24 C23 H23 124.5 . . ?
C22 C23 C24 111.0(5) . . ?
C22 C23 H23 124.5 . . ?
C24 C25 S21 110.3(4) . . ?
C24 C25 C26 128.8(4) . . ?
C26 C25 S21 120.9(3) . . ?
S21 C22 H22 123.9 . . ?
C23 C22 S21 112.2(4) . . ?
C23 C22 H22 123.9 . . ?
S1 C2 H2 124.1 . . ?
C3 C2 S1 111.8(4) . . ?
C3 C2 H2 124.1 . . ?
C6 C5 S1 119.6(3) . . ?
C4 C5 S1 111.1(3) . . ?
C4 C5 C6 129.3(4) . . ?
C26 C25A S21A 115(2) . . ?
C24A C25A C26 123(3) . . ?
C24A C25A S21A 110(2) . . ?
C22A S21A C25A 89.7(14) . . ?
S21A C22A H22A 123.7 . . ?
C23A C22A S21A 113(2) . . ?
C23A C22A H22A 123.7 . . ?
C22A C23A H23A 124.7 . . ?
C22A C23A C24A 111(2) . . ?
C24A C23A H23A 124.7 . . ?
C25A C24A C23A 112(2) . . ?
C25A C24A H24A 123.8 . . ?
C23A C24A H24A 123.8 . . ?

loop_
_geom_bond_atom_site_label_1
_geom_bond_atom_site_label_2
_geom_bond_distance
_geom_bond_site_symmetry_2
_geom_bond_publ_flag
Bi1 Br3 2.9305(5) . ?
Bi1 Br3 3.0923(5) 2_766 ?
Bi1 Br1 2.7528(5) . ?
Bi1 Br2 2.7076(5) . ?
Bi1 S9 2.7835(11) . ?
Bi1 S29 2.8641(11) . ?
S9 C9 1.728(4) . ?
S29 C29 1.723(4) . ?
S1 C2 1.716(4) . ?
S1 C5 1.732(4) . ?
S21 C25 1.7202(10) . ?
S21 C22 1.706(6) . ?
N8 H8 0.8800 . ?
N8 N7 1.380(5) . ?
N8 C9 1.331(5) . ?
N28 H28 0.8800 . ?
N28 N27 1.396(5) . ?
N28 C29 1.325(6) . ?
N27 C26 1.289(6) . ?
N7 C6 1.287(5) . ?
C24 H24 0.9500 . ?
C24 C23 1.397(9) . ?
C24 C25 1.3603(10) . ?
N10 H10A 0.8800 . ?
N10 H10B 0.8800 . ?
N10 C9 1.312(5) . ?
C29 N30 1.317(6) . ?
N30 H30A 0.8800 . ?
N30 H30B 0.8800 . ?
C6' H6'A 0.9800 . ?
C6' H6'B 0.9800 . ?
C6' H6'C 0.9800 . ?
C6' C6 1.506(6) . ?
C26 C26' 1.483(6) . ?
C26 C25 1.466(5) . ?
C26 C25A 1.458(19) . ?
C6 C5 1.460(6) . ?
C26' H26A 0.9800 . ?
C26' H26B 0.9800 . ?
C26' H26C 0.9800 . ?
C4 H4 0.9500 . ?
C4 C3 1.411(6) . ?
C4 C5 1.364(6) . ?
C3 H3 0.9500 . ?
C3 C2 1.352(6) . ?
C23 H23 0.9500 . ?
C23 C22 1.376(8) . ?
C22 H22 0.9500 . ?
C2 H2 0.9500 . ?
C25A S21A 1.730(19) . ?
C25A C24A 1.368(19) . ?
S21A C22A 1.71(2) . ?
C22A H22A 0.9500 . ?
C22A C23A 1.38(2) . ?
C23A H23A 0.9500 . ?
C23A C24A 1.40(2) . ?
C24A H24A 0.9500 . ?

loop_
_geom_torsion_atom_site_label_1
_geom_torsion_atom_site_label_2
_geom_torsion_atom_site_label_3
_geom_torsion_atom_site_label_4
_geom_torsion
_geom_torsion_site_symmetry_1
_geom_torsion_site_symmetry_2
_geom_torsion_site_symmetry_3
_geom_torsion_site_symmetry_4
_geom_torsion_publ_flag
Bi1 S9 C9 N8 66.5(3) . . . . ?
Bi1 S9 C9 N10 -118.7(3) . . . . ?
Bi1 S29 C29 N28 -75.8(3) . . . . ?
Bi1 S29 C29 N30 105.5(4) . . . . ?
N8 N7 C6 C6' -1.4(6) . . . . ?
N8 N7 C6 C5 178.6(3) . . . . ?
N28 N27 C26 C26' 0.6(6) . . . . ?
N28 N27 C26 C25 179.3(4) . . . . ?
N28 N27 C26 C25A -170(3) . . . . ?
N27 N28 C29 S29 179.2(3) . . . . ?
N27 N28 C29 N30 -2.1(6) . . . . ?
N27 C26 C25 S21 5.3(6) . . . . ?
N27 C26 C25 C24 -173.4(6) . . . . ?
N27 C26 C25A S21A -162(3) . . . . ?
N27 C26 C25A C24A -25(6) . . . . ?
N7 N8 C9 S9 174.3(3) . . . . ?
N7 N8 C9 N10 -0.7(6) . . . . ?
N7 C6 C5 S1 2.0(5) . . . . ?
N7 C6 C5 C4 -177.4(4) . . . . ?
C24 C23 C22 S21 1.0(10) . . . . ?
C29 N28 N27 C26 -172.3(4) . . . . ?
C9 N8 N7 C6 -170.6(4) . . . . ?
C6' C6 C5 S1 -178.0(3) . . . . ?
C6' C6 C5 C4 2.5(7) . . . . ?
C26 C25A S21A C22A 163(6) . . . . ?
C26 C25A C24A C23A -162(7) . . . . ?
C26' C26 C25 S21 -176.0(3) . . . . ?
C26' C26 C25 C24 5.3(8) . . . . ?
C26' C26 C25A S21A 27(5) . . . . ?
C26' C26 C25A C24A 165(5) . . . . ?
C4 C3 C2 S1 0.2(5) . . . . ?
C3 C4 C5 S1 0.8(5) . . . . ?
C3 C4 C5 C6 -179.7(4) . . . . ?
C23 C24 C25 S21 -2.1(9) . . . . ?
C23 C24 C25 C26 176.7(6) . . . . ?
C25 S21 C22 C23 -1.8(6) . . . . ?
C25 C24 C23 C22 0.7(11) . . . . ?
C22 S21 C25 C24 2.2(6) . . . . ?
C22 S21 C25 C26 -176.7(4) . . . . ?
C2 S1 C5 C6 179.9(3) . . . . ?
C2 S1 C5 C4 -0.6(3) . . . . ?
C5 S1 C2 C3 0.2(4) . . . . ?
C5 C4 C3 C2 -0.7(5) . . . . ?
C25A S21A C22A C23A -13(10) . . . . ?
S21A C25A C24A C23A -23(8) . . . . ?
S21A C22A C23A C24A 2(14) . . . . ?
C22A C23A C24A C25A 14(13) . . . . ?
C24A C25A S21A C22A 20(7) . . . . ?
